data_2106437
loop_
_publ_author_name
'Smith, G.W.'
'Melsom, B.G.A.'

_publ_section_title
;
 The refinement of the crystal structure of Na2 Co5 Mo4 Cl4 O16
;
_journal_name_full 'Acta Crystallographica B (24,1968-38,1982)'
_journal_page_first 449
_journal_page_last 451
_journal_volume 26
_journal_year 1970
_chemical_formula_sum 'Cl4 Co5 Mo4 Na2 O16'
_chemical_name_systematic 'Na2 Co5 (Mo O4)4 Cl4'
_space_group_IT_number 12
_symmetry_space_group_name_Hall '-C 2y'
_symmetry_space_group_name_H-M 'C 1 2/m 1'
_cell_angle_alpha 90
_cell_angle_beta 109.75
_cell_angle_gamma 90
_cell_formula_units_Z 2
_cell_length_a 10.706
_cell_length_b 8.852
_cell_length_c 10.663
_cell_volume 951.084
_citation_journal_id_ASTM ACBCAR
_cod_data_source_file Smith_ACBCAR_1970_1796.cif
_cod_data_source_block Cl4Co5Mo4Na2O16
_cod_original_cell_volume 951.0841
_cod_database_code 2106437

loop_
_symmetry_equiv_pos_as_xyz
x,y,z
-x,y,-z
-x,-y,-z
x,-y,z
x+1/2,y+1/2,z
-x+1/2,y+1/2,-z
-x+1/2,-y+1/2,-z
x+1/2,-y+1/2,z

loop_
_atom_site_label
_atom_site_type_symbol
_atom_site_fract_x
_atom_site_fract_y
_atom_site_fract_z
_atom_site_occupancy
_atom_site_U_iso_or_equiv
Co2 Co+2 0 0 0.5 1.004 0.0
Mo2 Mo+6 0.4466 0 0.1532 1.019 0.0
O3 O-2 0.1404 0 0.8715 1 0.0
O6 O-2 0.0955 0 0.3675 1 0.0
O5 O-2 0.4767 0 0.3218 1 0.0
O2 O-2 0.1025 0.1621 0.1399 1 0.0
Mo1 Mo+6 0.0396 0 0.1913 1.015 0.0
Na1 Na+1 0.326 0 0.4918 1.023 0.0
O1 O-2 0.3523 0.1629 0.0845 1 0.0
O4 O-2 0.3936 0 0.8717 1 0.0
Co1 Co+2 0.2644 0.179 0.8654 0.98 0.0
Cl1 Cl-1 0.165 0.1964 0.6242 0.977 0.0
